data_1565253
loop_
_publ_author_name
'Zhao, Xiaoqing'
'Zhang, Fenhang'
'Liu, Yajun'
'Zhao, Tianhao'
'Zhao, Hongyan'
'Xiang, Shuo'
'Li, Yunchun'

_publ_section_title
;
 A series of luminescent Lnlll-based coordination polymers: Syntheses,
 structures and luminescent properties
;
_journal_name_full 'Inorganica Chimica Acta'
_journal_page_first 119459
_journal_paper_doi 10.1016/j.ica.2020.119459
_journal_volume 504
_journal_year 2020
_chemical_formula_moiety 'C19 H15 Cl3 Eu N3 O8'
_chemical_formula_sum 'C19 H15 Cl3 Eu N3 O8'
_chemical_formula_weight 671.65
_space_group_crystal_system triclinic
_space_group_IT_number 2
_space_group_name_Hall '-P 1'
_space_group_name_H-M_alt 'P -1'
_atom_sites_solution_hydrogens mixed
_atom_sites_solution_primary direct
_cell_angle_alpha 87.791(8)
_cell_angle_beta 67.240(12)
_cell_angle_gamma 80.174(9)
_cell_formula_units_Z 2
_cell_length_a 9.6945(13)
_cell_length_b 11.2440(9)
_cell_length_c 11.9536(13)
_cell_measurement_reflns_used 5351
_cell_measurement_temperature 143.00(10)
_cell_measurement_theta_max 28.8510
_cell_measurement_theta_min 3.5190
_cell_volume 1183.4(3)
_computing_cell_refinement
;
CrysAlisPro, Agilent Technologies,
Version 1.171.37.35 (release 13-08-2014 CrysAlis171 .NET)
(compiled Aug 13 2014,18:06:01)
;
_computing_data_collection
;
CrysAlisPro, Agilent Technologies,
Version 1.171.37.35 (release 13-08-2014 CrysAlis171 .NET)
(compiled Aug 13 2014,18:06:01)
;
_computing_data_reduction
;
CrysAlisPro, Agilent Technologies,
Version 1.171.37.35 (release 13-08-2014 CrysAlis171 .NET)
(compiled Aug 13 2014,18:06:01)
;
_computing_molecular_graphics 'Olex2 (Dolomanov et al., 2009)'
_computing_publication_material 'Olex2 (Dolomanov et al., 2009)'
_computing_structure_refinement 'XL (Sheldrick, 2008)'
_computing_structure_solution 'ShelXS (Sheldrick, 2008)'
_diffrn_ambient_environment N~2~
_diffrn_ambient_temperature 143.00(10)
_diffrn_detector 'CCD plate'
_diffrn_detector_area_resol_mean 16.0874
_diffrn_detector_type Eos
_diffrn_measured_fraction_theta_full 0.998
_diffrn_measured_fraction_theta_max 0.835
_diffrn_measurement_details
;
#__ type_ start__ end____ width___ exp.time_
  1 omega  -82.00   12.00   1.0000    8.0000
omega____ theta____ kappa____ phi______ frames
    -      -14.8106  -77.0000   30.0000 94

#__ type_ start__ end____ width___ exp.time_
  2 omega  -25.00   24.00   1.0000    8.0000
omega____ theta____ kappa____ phi______ frames
    -      -14.8106  -99.0000  -90.0000 49

#__ type_ start__ end____ width___ exp.time_
  3 omega  -42.00   50.00   1.0000    8.0000
omega____ theta____ kappa____ phi______ frames
    -      -14.8106   77.0000  150.0000 92

#__ type_ start__ end____ width___ exp.time_
  4 omega  -21.00   29.00   1.0000    8.0000
omega____ theta____ kappa____ phi______ frames
    -       16.6856  -57.0000  -90.0000 50

#__ type_ start__ end____ width___ exp.time_
  5 omega    1.00   85.00   1.0000    8.0000
omega____ theta____ kappa____ phi______ frames
    -       16.6856   38.0000  -60.0000 84
;
_diffrn_measurement_device 'four-circle diffractometer'
_diffrn_measurement_device_type 'Xcalibur, Eos'
_diffrn_measurement_method '\w scans'
_diffrn_orient_matrix_UB_11 -0.0361726000
_diffrn_orient_matrix_UB_12 0.0367979000
_diffrn_orient_matrix_UB_13 0.0537154000
_diffrn_orient_matrix_UB_21 -0.0152452000
_diffrn_orient_matrix_UB_22 -0.0522067000
_diffrn_orient_matrix_UB_23 0.0348536000
_diffrn_orient_matrix_UB_31 0.0702884000
_diffrn_orient_matrix_UB_32 -0.0047854000
_diffrn_orient_matrix_UB_33 0.0067005000
_diffrn_radiation_monochromator graphite
_diffrn_radiation_probe x-ray
_diffrn_radiation_type MoK\a
_diffrn_radiation_wavelength 0.71073
_diffrn_reflns_av_R_equivalents 0.0445
_diffrn_reflns_av_unetI/netI 0.0713
_diffrn_reflns_Laue_measured_fraction_full 0.998
_diffrn_reflns_Laue_measured_fraction_max 0.835
_diffrn_reflns_limit_h_max 12
_diffrn_reflns_limit_h_min -13
_diffrn_reflns_limit_k_max 15
_diffrn_reflns_limit_k_min -14
_diffrn_reflns_limit_l_max 14
_diffrn_reflns_limit_l_min -15
_diffrn_reflns_number 10148
_diffrn_reflns_point_group_measured_fraction_full 0.998
_diffrn_reflns_point_group_measured_fraction_max 0.835
_diffrn_reflns_theta_full 25.242
_diffrn_reflns_theta_max 29.279
_diffrn_reflns_theta_min 3.175
_diffrn_source 'Enhance (Mo) X-ray Source'
_exptl_absorpt_coefficient_mu 3.039
_exptl_absorpt_correction_T_max 1.00000
_exptl_absorpt_correction_T_min 0.89500
_exptl_absorpt_correction_type multi-scan
_exptl_absorpt_process_details
;
CrysAlisPro, Agilent Technologies,
Version 1.171.37.35 (release 13-08-2014 CrysAlis171 .NET)
(compiled Aug 13 2014,18:06:01)
Empirical absorption correction using spherical harmonics,
 implemented in SCALE3 ABSPACK scaling algorithm.
;
_exptl_crystal_colour 'clear colourless'
_exptl_crystal_colour_lustre clear
_exptl_crystal_colour_modifier .
_exptl_crystal_colour_primary colourless
_exptl_crystal_density_diffrn 1.885
_exptl_crystal_description block
_exptl_crystal_F_000 656
_exptl_crystal_size_max 0.1
_exptl_crystal_size_mid 0.08
_exptl_crystal_size_min 0.08
_refine_diff_density_max 1.035
_refine_diff_density_min -0.942
_refine_diff_density_rms 0.144
_refine_ls_extinction_coef .
_refine_ls_extinction_method none
_refine_ls_goodness_of_fit_ref 1.052
_refine_ls_hydrogen_treatment mixed
_refine_ls_matrix_type full
_refine_ls_number_parameters 327
_refine_ls_number_reflns 5407
_refine_ls_number_restraints 26
_refine_ls_restrained_S_all 1.051
_refine_ls_R_factor_all 0.0435
_refine_ls_R_factor_gt 0.0379
_refine_ls_shift/su_max 0.001
_refine_ls_shift/su_mean 0.000
_refine_ls_structure_factor_coef Fsqd
_refine_ls_weighting_details 'w=1/[\s^2^(Fo^2^)+(0.0271P)^2^] where P=(Fo^2^+2Fc^2^)/3'
_refine_ls_weighting_scheme calc
_refine_ls_wR_factor_gt 0.0799
_refine_ls_wR_factor_ref 0.0843
_reflns_Friedel_coverage 0.000
_reflns_Friedel_fraction_full .
_reflns_Friedel_fraction_max .
_reflns_number_gt 4857
_reflns_number_total 5407
_reflns_threshold_expression 'I > 2\s(I)'
_cod_data_source_file ICA-2020-504-119459.cif
_cod_data_source_block 170228_s2_zxq_9
_cod_original_cell_volume 1183.4(2)
_cod_database_code 1565253
_shelx_space_group_comment
;
The symmetry employed for this shelxl refinement is uniquely defined
by the following loop, which should always be used as a source of
symmetry information in preference to the above space-group names.
They are only intended as comments.
;
_reflns_odcompleteness_completeness 99.79
_reflns_odcompleteness_iscentric 1
_reflns_odcompleteness_theta 26.32
_olex2_refinement_description
;
1. Fixed Uiso
 At 1.2 times of:
  All C(H) groups, All O(H,H) groups
 At 1.5 times of:
  All C(H,H,H,H,H,H) groups, All O(H) groups
2. Restrained distances
 O8-C19 = O8A-C19
 1.4 with sigma of 0.02
 O8-H8A
 0.85 with sigma of 0.01
 O8A-H8AA
 0.85 with sigma of 0.01
 C19-H8A
 1.926821 with sigma of 0.02
 Eu1-H8A
 2.973765 with sigma of 0.02
 C19-H8AA
 1.90696 with sigma of 0.02
 Eu1-H8AA
 3.181819 with sigma of 0.02
3. Uiso/Uaniso restraints and constraints
O8 \\sim O8A: within 1.7A with sigma of 0.01 and sigma for terminal atoms of
0.02
Uanis(O8) \\sim Ueq, Uanis(O8A) \\sim Ueq: with sigma of 0.01 and sigma for
terminal atoms of 0.02
Uanis(O8) = Uanis(O8A)
4. Others
 Sof(Cl3')=Sof(H13)=1-FVAR(1)
 Sof(Cl3)=Sof(H17)=FVAR(1)
 Sof(H19D)=Sof(H19E)=Sof(H19F)=Sof(O8A)=Sof(H8AA)=1-FVAR(2)
 Sof(O8)=Sof(H8A)=Sof(H19A)=Sof(H19B)=Sof(H19C)=FVAR(2)
5.a Riding coordinates:
 O7(H7A,H7B)
5.b Me refined with riding coordinates:
 C19(H19A,H19B,H19C), C19(H19D,H19E,H19F)
5.c Aromatic/amide H refined with riding coordinates:
 C2(H2), C4(H4), C5(H5), C8(H8), C10(H10), C11(H11), C13(H13), C14(H14),
 C16(H16), C17(H17)
;
_shelx_shelxl_version_number 2014/7
_olex2_submission_special_instructions 'No special instructions were received'

loop_
_space_group_symop_operation_xyz
'x, y, z'
'-x, -y, -z'

loop_
_atom_site_label
_atom_site_type_symbol
_atom_site_fract_x
_atom_site_fract_y
_atom_site_fract_z
_atom_site_U_iso_or_equiv
_atom_site_adp_type
_atom_site_occupancy
_atom_site_site_symmetry_order
_atom_site_calc_flag
_atom_site_refinement_flags_posn
_atom_site_refinement_flags_adp
_atom_site_refinement_flags_occupancy
_atom_site_disorder_assembly
_atom_site_disorder_group
Eu1 Eu 0.22634(2) 0.50025(2) 0.50596(2) 0.01982(8) Uani 1 1 d D . . . .
Cl1 Cl -0.61066(15) 0.71948(12) 1.05189(13) 0.0501(3) Uani 1 1 d . . . . .
Cl2 Cl 0.5719(3) -0.02655(14) 0.11743(19) 0.0832(6) Uani 1 1 d . . . . .
Cl3 Cl -0.0657(2) 1.12421(15) 0.75604(19) 0.0540(6) Uani 0.808(3) 1 d . . P A 1
Cl3' Cl -0.4454(9) 1.1023(7) 0.5309(9) 0.066(3) Uani 0.192(3) 1 d . . P A 2
C1 C -0.4345(5) 0.6284(4) 1.0129(4) 0.0330(11) Uani 1 1 d . . . . .
C2 C -0.3426(5) 0.6035(4) 0.8917(4) 0.0320(11) Uani 1 1 d . . . . .
H2 H -0.3758 0.6310 0.8306 0.038 Uiso 1 1 calc R . . . .
C3 C -0.2005(5) 0.5367(4) 0.8652(4) 0.0286(10) Uani 1 1 d . . . . .
C4 C -0.1597(6) 0.4954(5) 0.9606(4) 0.0377(12) Uani 1 1 d . . . . .
H4 H -0.0643 0.4500 0.9457 0.045 Uiso 1 1 calc R . . . .
C5 C -0.2616(6) 0.5222(5) 1.0772(5) 0.0401(12) Uani 1 1 d . . . . .
H5 H -0.2330 0.4928 1.1403 0.048 Uiso 1 1 calc R . . . .
C6 C -0.0923(5) 0.5108(4) 0.7349(4) 0.0256(10) Uani 1 1 d . . . . .
C7 C 0.6715(7) 0.0723(4) 0.1524(5) 0.0470(14) Uani 1 1 d . . . . .
C8 C 0.5892(6) 0.1672(4) 0.2349(4) 0.0333(11) Uani 1 1 d . . . . .
H8 H 0.4839 0.1777 0.2721 0.040 Uiso 1 1 calc R . . . .
C9 C 0.6704(5) 0.2455(4) 0.2594(4) 0.0280(10) Uani 1 1 d . . . . .
C10 C 0.8268(6) 0.2253(5) 0.2018(5) 0.0443(13) Uani 1 1 d . . . . .
H10 H 0.8850 0.2749 0.2177 0.053 Uiso 1 1 calc R . . . .
C11 C 0.8946(7) 0.1273(6) 0.1187(6) 0.0653(18) Uani 1 1 d . . . . .
H11 H 0.9994 0.1152 0.0772 0.078 Uiso 1 1 calc R . . . .
C12 C 0.5863(5) 0.3514(4) 0.3482(4) 0.0239(9) Uani 1 1 d . . . . .
C13 C -0.1379(6) 1.0473(4) 0.6725(5) 0.0363(12) Uani 1 1 d . . . . .
H13 H -0.1031 1.0872 0.7205 0.044 Uiso 0.192(3) 1 calc R . P A 2
C14 C -0.0749(5) 0.9267(4) 0.6406(4) 0.0308(10) Uani 1 1 d . . . . .
H14 H 0.0014 0.8881 0.6647 0.037 Uiso 1 1 calc R . . . .
C15 C -0.1286(5) 0.8664(4) 0.5724(4) 0.0273(10) Uani 1 1 d . . . . .
C16 C -0.2435(5) 0.9301(4) 0.5394(5) 0.0384(12) Uani 1 1 d . . . . .
H16 H -0.2845 0.8923 0.4947 0.046 Uiso 1 1 calc R . . . .
C17 C -0.2942(6) 1.0490(5) 0.5743(6) 0.0473(14) Uani 1 1 d . . . . .
H17 H -0.3695 1.0905 0.5507 0.057 Uiso 0.808(3) 1 calc R . P A 1
C18 C -0.0630(5) 0.7346(4) 0.5312(4) 0.0290(10) Uani 1 1 d . . . . .
N1 N -0.4004(5) 0.5886(4) 1.1059(4) 0.0366(10) Uani 1 1 d . . . . .
N2 N 0.8185(7) 0.0511(4) 0.0959(5) 0.0657(15) Uani 1 1 d . . . . .
N3 N -0.2440(5) 1.1092(3) 0.6392(4) 0.0412(11) Uani 1 1 d . . . . .
O1 O 0.0475(3) 0.4979(3) 0.7137(3) 0.0336(8) Uani 1 1 d . . . . .
O2 O -0.1466(4) 0.5034(3) 0.6563(3) 0.0335(8) Uani 1 1 d . . . . .
O3 O 0.4517(3) 0.3871(3) 0.3618(3) 0.0327(7) Uani 1 1 d . . . . .
O4 O 0.6561(4) 0.3950(3) 0.3999(3) 0.0379(8) Uani 1 1 d . . . . .
O5 O 0.0573(3) 0.6915(2) 0.5425(3) 0.0303(7) Uani 1 1 d . . . . .
O6 O -0.1388(4) 0.6832(3) 0.4898(3) 0.0356(8) Uani 1 1 d . . . . .
O7 O 0.3723(3) 0.6423(2) 0.3543(3) 0.0282(7) Uani 1 1 d . . . . .
H7A H 0.4335 0.6150 0.2801 0.034 Uiso 1 1 d R . . . .
H7B H 0.3127 0.7111 0.3533 0.034 Uiso 1 1 d R . . . .
O8 O 0.336(2) 0.3602(18) 0.6279(16) 0.034(2) Uani 0.63(6) 1 d D U P B 1
H8A H 0.410(6) 0.379(5) 0.640(6) 0.051 Uiso 0.63(6) 1 d DR . P B 1
C19 C 0.2823(8) 0.2623(5) 0.7075(6) 0.074(2) Uani 1 1 d D . . . .
H19A H 0.3570 0.2283 0.7392 0.112 Uiso 0.63(6) 1 calc R . P B 1
H19B H 0.1888 0.2929 0.7734 0.112 Uiso 0.63(6) 1 calc R . P B 1
H19C H 0.2658 0.2010 0.6626 0.112 Uiso 0.63(6) 1 calc R . P B 1
H19D H 0.3555 0.2090 0.7297 0.112 Uiso 0.37(6) 1 calc R . P B 2
H19E H 0.2150 0.3132 0.7762 0.112 Uiso 0.37(6) 1 calc R . P B 2
H19F H 0.2249 0.2156 0.6821 0.112 Uiso 0.37(6) 1 calc R . P B 2
O8A O 0.359(3) 0.336(3) 0.610(2) 0.034(2) Uani 0.37(6) 1 d D U P B 2
H8AA H 0.448(4) 0.336(8) 0.608(8) 0.051 Uiso 0.37(6) 1 d DR . P B 2

loop_
_atom_site_aniso_label
_atom_site_aniso_U_11
_atom_site_aniso_U_22
_atom_site_aniso_U_33
_atom_site_aniso_U_23
_atom_site_aniso_U_13
_atom_site_aniso_U_12
Eu1 0.01830(12) 0.02102(12) 0.01936(13) -0.00438(9) -0.00687(9) -0.00115(8)
Cl1 0.0376(7) 0.0586(8) 0.0408(8) -0.0030(7) -0.0075(6) 0.0095(6)
Cl2 0.1350(17) 0.0511(9) 0.0898(15) -0.0173(9) -0.0691(14) -0.0186(10)
Cl3 0.0517(10) 0.0462(10) 0.0640(14) -0.0257(9) -0.0206(10) -0.0064(8)
Cl3' 0.062(5) 0.050(5) 0.093(8) -0.011(4) -0.052(5) 0.028(4)
C1 0.029(2) 0.042(3) 0.027(3) 0.001(2) -0.010(2) -0.007(2)
C2 0.029(2) 0.044(3) 0.024(3) 0.002(2) -0.011(2) -0.006(2)
C3 0.029(2) 0.041(3) 0.020(2) 0.003(2) -0.010(2) -0.013(2)
C4 0.029(3) 0.059(3) 0.024(3) -0.006(2) -0.011(2) -0.004(2)
C5 0.038(3) 0.059(3) 0.022(3) 0.001(2) -0.012(2) -0.003(3)
C6 0.029(2) 0.030(2) 0.018(2) 0.0018(19) -0.009(2) -0.0066(19)
C7 0.078(4) 0.032(3) 0.040(3) -0.013(2) -0.036(3) 0.002(3)
C8 0.042(3) 0.028(2) 0.032(3) -0.007(2) -0.020(2) 0.003(2)
C9 0.028(2) 0.027(2) 0.024(2) -0.0074(19) -0.011(2) 0.0093(19)
C10 0.032(3) 0.051(3) 0.046(4) -0.009(3) -0.016(3) 0.006(2)
C11 0.041(3) 0.068(4) 0.065(5) -0.021(4) -0.008(3) 0.025(3)
C12 0.027(2) 0.024(2) 0.018(2) -0.0004(18) -0.0058(19) -0.0018(18)
C13 0.042(3) 0.025(2) 0.044(3) -0.005(2) -0.019(3) -0.005(2)
C14 0.032(2) 0.025(2) 0.036(3) -0.002(2) -0.016(2) -0.002(2)
C15 0.025(2) 0.022(2) 0.034(3) 0.000(2) -0.011(2) -0.0034(18)
C16 0.032(3) 0.037(3) 0.049(4) -0.015(2) -0.022(3) 0.006(2)
C17 0.033(3) 0.046(3) 0.062(4) -0.005(3) -0.024(3) 0.011(2)
C18 0.031(2) 0.023(2) 0.032(3) 0.001(2) -0.010(2) -0.0065(19)
N1 0.037(2) 0.048(2) 0.023(2) -0.0004(19) -0.009(2) -0.008(2)
N2 0.074(4) 0.056(3) 0.061(4) -0.023(3) -0.030(3) 0.018(3)
N3 0.041(2) 0.030(2) 0.043(3) -0.004(2) -0.010(2) 0.0043(19)
O1 0.0236(16) 0.052(2) 0.0222(18) -0.0025(15) -0.0059(14) -0.0044(15)
O2 0.0413(19) 0.0414(19) 0.0211(18) -0.0034(15) -0.0156(16) -0.0063(15)
O3 0.0229(16) 0.0365(18) 0.034(2) -0.0097(15) -0.0098(15) 0.0079(14)
O4 0.0391(19) 0.044(2) 0.035(2) -0.0125(16) -0.0159(17) -0.0124(16)
O5 0.0262(16) 0.0192(15) 0.042(2) -0.0053(14) -0.0110(16) 0.0024(13)
O6 0.0414(19) 0.0289(17) 0.044(2) 0.0009(16) -0.0217(18) -0.0134(15)
O7 0.0286(16) 0.0250(15) 0.0247(18) -0.0009(13) -0.0066(14) 0.0028(13)
O8 0.030(4) 0.036(4) 0.038(4) 0.005(3) -0.016(3) -0.001(3)
C19 0.090(5) 0.071(5) 0.078(6) -0.003(4) -0.050(5) -0.012(4)
O8A 0.030(4) 0.036(4) 0.038(4) 0.005(3) -0.016(3) -0.001(3)

loop_
_atom_type_symbol
_atom_type_description
_atom_type_scat_dispersion_real
_atom_type_scat_dispersion_imag
_atom_type_scat_source
C C 0.0033 0.0016 'International Tables Vol C Tables 4.2.6.8 and 6.1.1.4'
H H 0.0000 0.0000 'International Tables Vol C Tables 4.2.6.8 and 6.1.1.4'
Cl Cl 0.1484 0.1585 'International Tables Vol C Tables 4.2.6.8 and 6.1.1.4'
Eu Eu -0.1578 3.6682 'International Tables Vol C Tables 4.2.6.8 and 6.1.1.4'
N N 0.0061 0.0033 'International Tables Vol C Tables 4.2.6.8 and 6.1.1.4'
O O 0.0106 0.0060 'International Tables Vol C Tables 4.2.6.8 and 6.1.1.4'

loop_
_geom_angle_atom_site_label_1
_geom_angle_atom_site_label_2
_geom_angle_atom_site_label_3
_geom_angle
_geom_angle_site_symmetry_1
_geom_angle_site_symmetry_3
C6 Eu1 Eu1 53.14(8) . 2_566
O1 Eu1 Eu1 72.94(7) . 2_566
O1 Eu1 C6 20.01(10) . .
O1 Eu1 O7 140.85(10) . .
O1 Eu1 O8 68.8(5) . .
O1 Eu1 O8A 74.8(6) . .
O2 Eu1 Eu1 47.75(8) 2_566 2_566
O2 Eu1 C6 100.88(11) 2_566 .
O2 Eu1 O1 120.67(10) 2_566 .
O2 Eu1 O3 81.45(11) 2_566 .
O2 Eu1 O5 79.89(11) 2_566 .
O2 Eu1 O7 75.38(10) 2_566 .
O2 Eu1 O8 140.3(5) 2_566 .
O2 Eu1 O8A 134.1(7) 2_566 .
O3 Eu1 Eu1 121.75(7) . 2_566
O3 Eu1 C6 150.29(10) . .
O3 Eu1 O1 141.90(11) . .
O3 Eu1 O5 143.46(11) . .
O3 Eu1 O7 70.81(10) . .
O3 Eu1 O8 74.8(5) . .
O3 Eu1 O8A 68.2(6) . .
O4 Eu1 Eu1 140.35(8) 2_666 2_566
O4 Eu1 C6 96.91(11) 2_666 .
O4 Eu1 O1 81.04(11) 2_666 .
O4 Eu1 O2 145.59(11) 2_666 2_566
O4 Eu1 O3 97.17(11) 2_666 .
O4 Eu1 O5 81.49(11) 2_666 .
O4 Eu1 O6 141.94(12) 2_666 2_566
O4 Eu1 O7 71.82(11) 2_666 .
O4 Eu1 O8 69.9(4) 2_666 .
O4 Eu1 O8A 74.2(6) 2_666 .
O5 Eu1 Eu1 63.14(7) . 2_566
O5 Eu1 C6 64.76(10) . .
O5 Eu1 O1 74.30(11) . .
O5 Eu1 O7 74.21(10) . .
O5 Eu1 O8 135.9(6) . .
O5 Eu1 O8A 143.1(7) . .
O6 Eu1 Eu1 59.90(8) 2_566 2_566
O6 Eu1 C6 71.48(11) 2_566 .
O6 Eu1 O1 77.63(11) 2_566 .
O6 Eu1 O2 72.17(11) 2_566 2_566
O6 Eu1 O3 81.37(11) 2_566 .
O6 Eu1 O5 121.49(10) 2_566 .
O6 Eu1 O7 139.78(11) 2_566 .
O6 Eu1 O8 73.1(3) 2_566 .
O6 Eu1 O8A 69.9(6) 2_566 .
O7 Eu1 Eu1 111.73(7) . 2_566
O7 Eu1 C6 138.71(10) . .
O7 Eu1 O8A 121.8(4) . .
O8 Eu1 Eu1 124.1(3) . 2_566
O8 Eu1 C6 85.7(4) . .
O8 Eu1 O7 123.8(3) . .
O8A Eu1 Eu1 124.5(4) . 2_566
O8A Eu1 C6 90.8(5) . .
C2 C1 Cl1 119.7(4) . .
N1 C1 Cl1 114.7(4) . .
N1 C1 C2 125.6(5) . .
C1 C2 H2 121.2 . .
C3 C2 C1 117.6(4) . .
C3 C2 H2 121.2 . .
C2 C3 C4 118.3(5) . .
C2 C3 C6 120.3(4) . .
C4 C3 C6 121.4(4) . .
C3 C4 H4 120.4 . .
C5 C4 C3 119.1(5) . .
C5 C4 H4 120.4 . .
C4 C5 H5 118.1 . .
N1 C5 C4 123.8(5) . .
N1 C5 H5 118.1 . .
C3 C6 Eu1 155.4(3) . .
O1 C6 Eu1 41.0(2) . .
O1 C6 C3 116.7(4) . .
O2 C6 Eu1 84.8(3) . .
O2 C6 C3 118.3(4) . .
O2 C6 O1 125.0(4) . .
C8 C7 Cl2 118.3(5) . .
N2 C7 Cl2 116.2(4) . .
N2 C7 C8 125.5(5) . .
C7 C8 H8 121.4 . .
C9 C8 C7 117.2(5) . .
C9 C8 H8 121.4 . .
C8 C9 C12 119.5(4) . .
C10 C9 C8 118.9(5) . .
C10 C9 C12 121.6(4) . .
C9 C10 H10 121.2 . .
C9 C10 C11 117.7(5) . .
C11 C10 H10 121.2 . .
C10 C11 H11 118.1 . .
N2 C11 C10 123.9(6) . .
N2 C11 H11 118.1 . .
O3 C12 C9 116.0(4) . .
O4 C12 C9 118.2(4) . .
O4 C12 O3 125.9(4) . .
C14 C13 Cl3 117.7(4) . .
C14 C13 H13 117.8 . .
N3 C13 Cl3 117.8(4) . .
N3 C13 H13 117.8 . .
N3 C13 C14 124.4(4) . .
C13 C14 H14 120.9 . .
C15 C14 C13 118.1(4) . .
C15 C14 H14 120.9 . .
C14 C15 C16 117.9(4) . .
C14 C15 C18 121.4(4) . .
C16 C15 C18 120.7(4) . .
C15 C16 H16 120.7 . .
C17 C16 C15 118.6(4) . .
C17 C16 H16 120.7 . .
C16 C17 Cl3' 108.7(5) . .
C16 C17 H17 117.6 . .
N3 C17 Cl3' 126.3(5) . .
N3 C17 C16 124.7(5) . .
N3 C17 H17 117.6 . .
O5 C18 C15 116.9(4) . .
O5 C18 O6 127.9(4) . .
O6 C18 C15 115.2(4) . .
C1 N1 C5 115.5(4) . .
C7 N2 C11 116.8(5) . .
C17 N3 C13 116.2(4) . .
C6 O1 Eu1 119.0(3) . .
C6 O2 Eu1 173.6(3) . 2_566
C12 O3 Eu1 138.9(3) . .
C12 O4 Eu1 173.3(3) . 2_666
C18 O5 Eu1 137.8(3) . .
C18 O6 Eu1 142.0(3) . 2_566
Eu1 O7 H7A 119.7 . .
Eu1 O7 H7B 111.3 . .
H7A O7 H7B 111.8 . .
Eu1 O8 H8A 116.8(16) . .
C19 O8 Eu1 133.6(8) . .
C19 O8 H8A 108.2(18) . .
O8 C19 H19A 109.5 . .
O8 C19 H19B 109.5 . .
O8 C19 H19C 109.5 . .
H19A C19 H19B 109.5 . .
H19A C19 H19C 109.5 . .
H19B C19 H19C 109.5 . .
H19D C19 H19E 109.5 . .
H19D C19 H19F 109.5 . .
H19E C19 H19F 109.5 . .
O8A C19 H19D 109.5 . .
O8A C19 H19E 109.5 . .
O8A C19 H19F 109.5 . .
Eu1 O8A H8AA 123(2) . .
C19 O8A Eu1 125.2(14) . .
C19 O8A H8AA 108(2) . .

loop_
_geom_bond_atom_site_label_1
_geom_bond_atom_site_label_2
_geom_bond_distance
_geom_bond_site_symmetry_2
Eu1 Eu1 4.4467(7) 2_566
Eu1 C6 3.225(4) .
Eu1 O1 2.419(3) .
Eu1 O2 2.354(3) 2_566
Eu1 O3 2.381(3) .
Eu1 O4 2.346(3) 2_666
Eu1 O5 2.412(3) .
Eu1 O6 2.352(3) 2_566
Eu1 O7 2.530(3) .
Eu1 O8 2.485(14) .
Eu1 O8A 2.62(2) .
Cl1 C1 1.734(5) .
Cl2 C7 1.748(5) .
Cl3 C13 1.746(5) .
Cl3' C17 1.745(9) .
C1 C2 1.385(6) .
C1 N1 1.319(6) .
C2 H2 0.9300 .
C2 C3 1.374(6) .
C3 C4 1.386(6) .
C3 C6 1.509(6) .
C4 H4 0.9300 .
C4 C5 1.369(7) .
C5 H5 0.9300 .
C5 N1 1.344(6) .
C6 O1 1.262(5) .
C6 O2 1.252(5) .
C7 C8 1.390(7) .
C7 N2 1.302(8) .
C8 H8 0.9300 .
C8 C9 1.384(6) .
C9 C10 1.382(6) .
C9 C12 1.519(6) .
C10 H10 0.9300 .
C10 C11 1.402(8) .
C11 H11 0.9300 .
C11 N2 1.320(7) .
C12 O3 1.246(5) .
C12 O4 1.241(5) .
C13 H13 0.9300 .
C13 C14 1.391(6) .
C13 N3 1.324(6) .
C14 H14 0.9300 .
C14 C15 1.373(6) .
C15 C16 1.399(6) .
C15 C18 1.528(6) .
C16 H16 0.9300 .
C16 C17 1.364(7) .
C17 H17 0.9300 .
C17 N3 1.319(6) .
C18 O5 1.240(5) .
C18 O6 1.252(5) .
O2 Eu1 2.354(3) 2_566
O4 Eu1 2.346(3) 2_666
O6 Eu1 2.352(3) 2_566
O7 H7A 0.8857 .
O7 H7B 0.8863 .
O8 H8A 0.853(10) .
O8 C19 1.455(11) .
C19 H19A 0.9600 .
C19 H19B 0.9600 .
C19 H19C 0.9600 .
C19 H19D 0.9600 .
C19 H19E 0.9600 .
C19 H19F 0.9600 .
C19 O8A 1.439(16) .
O8A H8AA 0.854(10) .

loop_
_geom_torsion_atom_site_label_1
_geom_torsion_atom_site_label_2
_geom_torsion_atom_site_label_3
_geom_torsion_atom_site_label_4
_geom_torsion
_geom_torsion_site_symmetry_1
_geom_torsion_site_symmetry_2
_geom_torsion_site_symmetry_3
_geom_torsion_site_symmetry_4
Cl1 C1 C2 C3 176.3(3) . . . .
Cl1 C1 N1 C5 -177.2(3) . . . .
Cl2 C7 C8 C9 -178.9(4) . . . .
Cl2 C7 N2 C11 178.0(5) . . . .
Cl3 C13 C14 C15 -178.5(4) . . . .
Cl3 C13 N3 C17 178.8(4) . . . .
Cl3' C17 N3 C13 173.2(6) . . . .
C1 C2 C3 C4 1.9(6) . . . .
C1 C2 C3 C6 -177.5(4) . . . .
C2 C1 N1 C5 2.5(7) . . . .
C2 C3 C4 C5 0.1(7) . . . .
C2 C3 C6 Eu1 128.9(6) . . . .
C2 C3 C6 O1 150.4(4) . . . .
C2 C3 C6 O2 -29.8(6) . . . .
C3 C4 C5 N1 -1.0(8) . . . .
C3 C6 O1 Eu1 -166.6(3) . . . .
C4 C3 C6 Eu1 -50.5(9) . . . .
C4 C3 C6 O1 -29.1(6) . . . .
C4 C3 C6 O2 150.8(4) . . . .
C4 C5 N1 C1 -0.3(7) . . . .
C6 C3 C4 C5 179.5(4) . . . .
C7 C8 C9 C10 -0.2(7) . . . .
C7 C8 C9 C12 179.6(4) . . . .
C8 C7 N2 C11 -0.6(10) . . . .
C8 C9 C10 C11 1.6(8) . . . .
C8 C9 C12 O3 -24.3(6) . . . .
C8 C9 C12 O4 156.1(4) . . . .
C9 C10 C11 N2 -2.6(10) . . . .
C9 C12 O3 Eu1 159.4(3) . . . .
C10 C9 C12 O3 155.6(5) . . . .
C10 C9 C12 O4 -24.1(7) . . . .
C10 C11 N2 C7 2.1(10) . . . .
C12 C9 C10 C11 -178.2(5) . . . .
C13 C14 C15 C16 0.0(7) . . . .
C13 C14 C15 C18 178.6(4) . . . .
C14 C13 N3 C17 2.1(8) . . . .
C14 C15 C16 C17 1.3(7) . . . .
C14 C15 C18 O5 -12.7(7) . . . .
C14 C15 C18 O6 167.2(4) . . . .
C15 C16 C17 Cl3' -175.7(5) . . . .
C15 C16 C17 N3 -0.9(9) . . . .
C15 C18 O5 Eu1 178.5(3) . . . .
C15 C18 O6 Eu1 -138.0(4) . . . 2_566
C16 C15 C18 O5 165.9(4) . . . .
C16 C15 C18 O6 -14.2(6) . . . .
C16 C17 N3 C13 -0.7(8) . . . .
C18 C15 C16 C17 -177.4(5) . . . .
N1 C1 C2 C3 -3.4(7) . . . .
N2 C7 C8 C9 -0.3(9) . . . .
N3 C13 C14 C15 -1.7(8) . . . .
O2 C6 O1 Eu1 13.5(6) . . . .
O4 C12 O3 Eu1 -21.0(7) . . . .
O5 C18 O6 Eu1 41.9(8) . . . 2_566
O6 C18 O5 Eu1 -1.4(8) . . . .
